data_7127919
loop_
_publ_author_name
'Cabelof, Alyssa C.'
'Carta, Veronica'
'Caulton, Kenneth G.'

_publ_section_title
;
 A proton-responsive ligand becomes a dimetal linker for multisubstrate
 assembly <i>via</i> nitrate deoxygenation.
;
_journal_issue 22
_journal_name_full 'Chemical communications (Cambridge, England)'
_journal_page_first 2780
_journal_page_last 2783
_journal_paper_doi 10.1039/d0cc07886g
_journal_volume 57
_journal_year 2021
_chemical_formula_moiety 'C30 H24 N8 Ni2 O2'
_chemical_formula_sum 'C30 H24 N8 Ni2 O2'
_chemical_formula_weight 645.99
_space_group_crystal_system monoclinic
_space_group_IT_number 14
_space_group_name_Hall '-P 2yn'
_space_group_name_H-M_alt 'P 1 21/n 1'
_atom_sites_solution_hydrogens geom
_atom_sites_solution_primary dual
_audit_creation_date 2019-08-27
_audit_creation_method
;
Olex2 1.2
(compiled 2018.05.29 svn.r3508 for OlexSys, GUI svn.r5506)
;
_audit_update_record
;
2020-11-02 deposited with the CCDC.	2021-02-08 downloaded from the CCDC.
;
_cell_angle_alpha 90
_cell_angle_beta 96.931(4)
_cell_angle_gamma 90
_cell_formula_units_Z 4
_cell_length_a 14.0747(15)
_cell_length_b 8.1646(10)
_cell_length_c 24.161(3)
_cell_measurement_reflns_used 8622
_cell_measurement_temperature 173
_cell_measurement_theta_max 27.59
_cell_measurement_theta_min 2.64
_cell_volume 2756.2(6)
_computing_cell_refinement 'SAINT V8.38A (?, 2016)'
_computing_data_reduction 'SAINT V8.38A (?, 2016)'
_computing_molecular_graphics 'Olex2 (Dolomanov et al., 2009)'
_computing_publication_material 'Olex2 (Dolomanov et al., 2009)'
_computing_structure_refinement 'XL (Sheldrick, 2008)'
_computing_structure_solution 'XT (Sheldrick, 2015)'
_diffrn_ambient_temperature 173
_diffrn_measured_fraction_theta_full 0.997
_diffrn_measured_fraction_theta_max 0.990
_diffrn_measurement_device_type 'Bruker APEX-II CCD'
_diffrn_measurement_method '\f and \w scans'
_diffrn_radiation_type MoK\a
_diffrn_radiation_wavelength 0.71073
_diffrn_reflns_av_R_equivalents 0.0344
_diffrn_reflns_av_unetI/netI 0.0359
_diffrn_reflns_Laue_measured_fraction_full 0.997
_diffrn_reflns_Laue_measured_fraction_max 0.990
_diffrn_reflns_limit_h_max 18
_diffrn_reflns_limit_h_min -18
_diffrn_reflns_limit_k_max 7
_diffrn_reflns_limit_k_min -10
_diffrn_reflns_limit_l_max 31
_diffrn_reflns_limit_l_min -31
_diffrn_reflns_number 21576
_diffrn_reflns_point_group_measured_fraction_full 0.997
_diffrn_reflns_point_group_measured_fraction_max 0.990
_diffrn_reflns_theta_full 25.242
_diffrn_reflns_theta_max 27.483
_diffrn_reflns_theta_min 1.698
_diffrn_standards_number 0
_exptl_absorpt_coefficient_mu 1.411
_exptl_absorpt_correction_T_max 0.7456
_exptl_absorpt_correction_T_min 0.6049
_exptl_absorpt_correction_type multi-scan
_exptl_absorpt_process_details 'Apex3 (Bruker, 2016)'
_exptl_crystal_colour 'dark blue'
_exptl_crystal_colour_modifier dark
_exptl_crystal_colour_primary blue
_exptl_crystal_density_diffrn 1.557
_exptl_crystal_description block
_exptl_crystal_F_000 1328
_exptl_crystal_preparation Synthesized
_exptl_crystal_size_max 0.25
_exptl_crystal_size_mid 0.24
_exptl_crystal_size_min 0.2
_refine_diff_density_max 0.397
_refine_diff_density_min -0.390
_refine_diff_density_rms 0.099
_refine_ls_extinction_method none
_refine_ls_goodness_of_fit_ref 1.029
_refine_ls_hydrogen_treatment constr
_refine_ls_matrix_type full
_refine_ls_number_parameters 381
_refine_ls_number_reflns 6256
_refine_ls_number_restraints 0
_refine_ls_restrained_S_all 1.029
_refine_ls_R_factor_all 0.0437
_refine_ls_R_factor_gt 0.0319
_refine_ls_shift/su_max 0.001
_refine_ls_shift/su_mean 0.000
_refine_ls_structure_factor_coef Fsqd
_refine_ls_weighting_details 'w=1/[\s^2^(Fo^2^)+(0.0412P)^2^+1.3507P] where P=(Fo^2^+2Fc^2^)/3'
_refine_ls_weighting_scheme calc
_refine_ls_wR_factor_gt 0.0795
_refine_ls_wR_factor_ref 0.0868
_reflns_Friedel_coverage 0.000
_reflns_number_gt 5159
_reflns_number_total 6256
_reflns_threshold_expression 'I > 2\s(I)'
_cod_data_source_file d0cc07886g2.cif
_cod_data_source_block 19099_0m
_cod_depositor_comments 'Adding full bibliography for 7127916--7127921.cif.'
_cod_original_cell_volume 2756.2(5)
_cod_database_code 7127919
_shelx_shelxl_version_number 2017/1
_shelx_space_group_comment
;
The symmetry employed for this shelxl refinement is uniquely defined
by the following loop, which should always be used as a source of
symmetry information in preference to the above space-group names.
They are only intended as comments.
;
_shelx_estimated_absorpt_t_max 0.766
_shelx_estimated_absorpt_t_min 0.719
_olex2_refinement_description
;
1. Fixed Uiso
 At 1.2 times of:
  All C(H) groups
 At 1.5 times of:
  All C(H,H,H) groups
2.a Aromatic/amide H refined with riding coordinates:
 C8(H8), C5(H5), C4(H4), C3(H3), C23(H23), C20(H20), C13(H13), C15(H15),
 C29(H29), C11(H11), C18(H18), C14(H14), C12(H12), C26(H26), C19(H19), C28(H28),
  C30(H30), C27(H27)
2.b Idealised Me refined as rotating group:
 C2(H2A,H2B,H2C), C17(H17A,H17B,H17C)
;
_olex2_date_sample_data_collection 2019-07-18
_olex2_date_sample_submission 2019-08-18
_olex2_submission_original_sample_id AC2.097
_olex2_submission_special_instructions 'No special instructions were received'

loop_
_space_group_symop_operation_xyz
'x, y, z'
'-x+1/2, y+1/2, -z+1/2'
'-x, -y, -z'
'x-1/2, -y-1/2, z-1/2'

loop_
_atom_site_label
_atom_site_type_symbol
_atom_site_fract_x
_atom_site_fract_y
_atom_site_fract_z
_atom_site_U_iso_or_equiv
_atom_site_adp_type
_atom_site_occupancy
_atom_site_site_symmetry_order
_atom_site_calc_flag
_atom_site_refinement_flags_posn
_atom_site_refinement_flags_adp
_atom_site_refinement_flags_occupancy
_atom_site_disorder_assembly
_atom_site_disorder_group
Ni1 Ni 0.82445(2) 0.66935(3) 0.55787(2) 0.02392(8) Uani 1 1 d . . . . .
Ni2 Ni 0.65809(2) 0.80163(3) 0.45063(2) 0.02449(8) Uani 1 1 d . . . . .
O2 O 0.75908(12) 0.9939(2) 0.38454(7) 0.0448(4) Uani 1 1 d . . . . .
N2 N 0.79772(11) 0.5712(2) 0.48247(6) 0.0226(3) Uani 1 1 d . . . . .
N1 N 0.91438(11) 0.4674(2) 0.56677(7) 0.0262(4) Uani 1 1 d . . . . .
N3 N 0.73748(11) 0.6086(2) 0.43628(7) 0.0234(4) Uani 1 1 d . . . . .
N5 N 0.63216(12) 0.7087(2) 0.52344(7) 0.0257(4) Uani 1 1 d . . . . .
N6 N 0.68615(12) 0.6380(2) 0.56741(7) 0.0264(4) Uani 1 1 d . . . . .
N4 N 0.51058(12) 0.8198(2) 0.44194(7) 0.0272(4) Uani 1 1 d . . . . .
N8 N 0.71633(12) 0.9509(2) 0.42136(8) 0.0298(4) Uani 1 1 d . . . . .
N7 N 0.87006(13) 0.8407(2) 0.58555(7) 0.0304(4) Uani 1 1 d . . . . .
C9 C 0.74651(13) 0.4899(3) 0.39794(8) 0.0216(4) Uani 1 1 d . . . . .
C22 C 0.53944(14) 0.6951(3) 0.53112(9) 0.0258(4) Uani 1 1 d . . . . .
C8 C 0.81254(13) 0.3735(3) 0.42028(8) 0.0232(4) Uani 1 1 d . . . . .
H8 H 0.832492 0.277057 0.402950 0.028 Uiso 1 1 calc R . . . .
C7 C 0.84266(13) 0.4307(3) 0.47382(8) 0.0222(4) Uani 1 1 d . . . . .
C10 C 0.69695(13) 0.4948(3) 0.34038(8) 0.0243(4) Uani 1 1 d . . . . .
C5 C 0.96990(14) 0.2393(3) 0.51648(9) 0.0289(5) Uani 1 1 d . . . . .
H5 H 0.964715 0.174133 0.483677 0.035 Uiso 1 1 calc R . . . .
C6 C 0.91109(13) 0.3736(3) 0.52022(8) 0.0236(4) Uani 1 1 d . . . . .
C24 C 0.62592(14) 0.5807(3) 0.60305(8) 0.0276(4) Uani 1 1 d . . . . .
C4 C 1.03641(16) 0.2021(3) 0.56164(10) 0.0348(5) Uani 1 1 d . . . . .
H4 H 1.077731 0.110561 0.560322 0.042 Uiso 1 1 calc R . . . .
O1 O 0.89931(19) 0.9457(3) 0.61544(8) 0.0756(7) Uani 1 1 d . . . . .
C3 C 1.04212(15) 0.2991(3) 0.60850(9) 0.0346(5) Uani 1 1 d . . . . .
H3 H 1.088278 0.275501 0.639497 0.042 Uiso 1 1 calc R . . . .
C23 C 0.53182(15) 0.6151(3) 0.58091(9) 0.0306(5) Uani 1 1 d . . . . .
H23 H 0.474931 0.589206 0.596595 0.037 Uiso 1 1 calc R . . . .
C25 C 0.65967(15) 0.4930(3) 0.65472(9) 0.0298(5) Uani 1 1 d . . . . .
C1 C 0.98077(14) 0.4309(3) 0.61060(8) 0.0304(5) Uani 1 1 d . . . . .
C21 C 0.47130(14) 0.7634(3) 0.48706(9) 0.0272(4) Uani 1 1 d . . . . .
C16 C 0.45306(15) 0.8931(3) 0.40019(9) 0.0317(5) Uani 1 1 d . . . . .
C20 C 0.37381(15) 0.7740(3) 0.49091(10) 0.0345(5) Uani 1 1 d . . . . .
H20 H 0.347585 0.729903 0.522149 0.041 Uiso 1 1 calc R . . . .
C13 C 0.61227(17) 0.4977(4) 0.22984(9) 0.0432(6) Uani 1 1 d . . . . .
H13 H 0.583067 0.498758 0.192281 0.052 Uiso 1 1 calc R . . . .
C15 C 0.68260(16) 0.6412(3) 0.31151(9) 0.0335(5) Uani 1 1 d . . . . .
H15 H 0.701530 0.741589 0.329460 0.040 Uiso 1 1 calc R . . . .
C29 C 0.77731(19) 0.3304(4) 0.71134(12) 0.0480(7) Uani 1 1 d . . . . .
H29 H 0.837615 0.276607 0.715661 0.058 Uiso 1 1 calc R . . . .
C11 C 0.66861(17) 0.3499(3) 0.31329(9) 0.0345(5) Uani 1 1 d . . . . .
H11 H 0.677974 0.248573 0.332511 0.041 Uiso 1 1 calc R . . . .
C18 C 0.35545(16) 0.9114(3) 0.40323(10) 0.0392(6) Uani 1 1 d . . . . .
H18 H 0.316297 0.966264 0.374221 0.047 Uiso 1 1 calc R . . . .
C14 C 0.64048(18) 0.6417(4) 0.25622(10) 0.0417(6) Uani 1 1 d . . . . .
H14 H 0.631233 0.742517 0.236652 0.050 Uiso 1 1 calc R . . . .
C12 C 0.62652(19) 0.3521(4) 0.25809(10) 0.0451(6) Uani 1 1 d . . . . .
H12 H 0.607529 0.252177 0.239846 0.054 Uiso 1 1 calc R . . . .
C26 C 0.60170(17) 0.4859(4) 0.69782(10) 0.0427(6) Uani 1 1 d . . . . .
H26 H 0.541346 0.539444 0.693682 0.051 Uiso 1 1 calc R . . . .
C2 C 0.98764(17) 0.5421(3) 0.66042(9) 0.0405(6) Uani 1 1 d . . . . .
H2A H 1.015618 0.647024 0.651112 0.061 Uiso 1 1 calc GR . . . .
H2B H 1.028241 0.491233 0.691526 0.061 Uiso 1 1 calc GR . . . .
H2C H 0.923543 0.560756 0.671141 0.061 Uiso 1 1 calc GR . . . .
C19 C 0.31575(16) 0.8501(3) 0.44821(11) 0.0408(6) Uani 1 1 d . . . . .
H19 H 0.248922 0.859993 0.449967 0.049 Uiso 1 1 calc R . . . .
C17 C 0.49711(17) 0.9539(4) 0.35063(10) 0.0435(6) Uani 1 1 d . . . . .
H17A H 0.537349 1.049386 0.361390 0.065 Uiso 1 1 calc GR . . . .
H17B H 0.446428 0.985065 0.321082 0.065 Uiso 1 1 calc GR . . . .
H17C H 0.536372 0.867075 0.337002 0.065 Uiso 1 1 calc GR . . . .
C28 C 0.7194(2) 0.3249(4) 0.75415(12) 0.0531(8) Uani 1 1 d . . . . .
H28 H 0.740063 0.269493 0.788029 0.064 Uiso 1 1 calc R . . . .
C30 C 0.74724(16) 0.4138(3) 0.66261(10) 0.0379(5) Uani 1 1 d . . . . .
H30 H 0.787622 0.416922 0.633833 0.045 Uiso 1 1 calc R . . . .
C27 C 0.63181(19) 0.4011(4) 0.74653(11) 0.0532(8) Uani 1 1 d . . . . .
H27 H 0.591123 0.395608 0.775116 0.064 Uiso 1 1 calc R . . . .

loop_
_atom_site_aniso_label
_atom_site_aniso_U_11
_atom_site_aniso_U_22
_atom_site_aniso_U_33
_atom_site_aniso_U_23
_atom_site_aniso_U_13
_atom_site_aniso_U_12
Ni1 0.02559(13) 0.02695(16) 0.01863(13) -0.00285(11) 0.00030(9) -0.00133(10)
Ni2 0.02541(13) 0.02352(16) 0.02451(14) 0.00055(11) 0.00286(10) 0.00210(10)
O2 0.0524(10) 0.0374(11) 0.0464(10) 0.0099(9) 0.0134(8) -0.0064(8)
N2 0.0245(7) 0.0242(9) 0.0184(8) -0.0013(7) -0.0002(6) 0.0011(7)
N1 0.0260(8) 0.0307(10) 0.0211(8) 0.0022(8) -0.0002(6) -0.0025(7)
N3 0.0244(8) 0.0257(10) 0.0193(8) -0.0003(7) 0.0000(6) 0.0006(7)
N5 0.0259(8) 0.0289(10) 0.0225(9) -0.0029(7) 0.0031(6) 0.0012(7)
N6 0.0285(8) 0.0284(10) 0.0223(8) -0.0023(8) 0.0031(7) -0.0009(7)
N4 0.0281(8) 0.0243(10) 0.0289(9) -0.0047(8) 0.0016(7) 0.0027(7)
N8 0.0343(9) 0.0223(10) 0.0324(10) -0.0013(8) 0.0023(7) 0.0044(8)
N7 0.0352(9) 0.0344(11) 0.0212(9) -0.0028(8) 0.0021(7) -0.0069(8)
C9 0.0233(8) 0.0216(11) 0.0200(9) 0.0003(8) 0.0032(7) -0.0020(8)
C22 0.0265(9) 0.0243(11) 0.0271(10) -0.0074(9) 0.0054(8) -0.0011(8)
C8 0.0243(9) 0.0215(11) 0.0237(10) -0.0018(8) 0.0029(7) -0.0002(8)
C7 0.0230(8) 0.0223(11) 0.0215(9) 0.0008(8) 0.0033(7) -0.0018(8)
C10 0.0240(9) 0.0294(12) 0.0193(9) -0.0017(9) 0.0024(7) 0.0004(8)
C5 0.0278(9) 0.0270(12) 0.0317(11) 0.0040(10) 0.0024(8) -0.0005(9)
C6 0.0219(8) 0.0244(11) 0.0244(10) 0.0026(9) 0.0019(7) -0.0037(8)
C24 0.0314(10) 0.0278(12) 0.0241(10) -0.0064(9) 0.0063(8) -0.0028(9)
C4 0.0307(10) 0.0316(13) 0.0413(13) 0.0093(11) 0.0006(9) 0.0028(9)
O1 0.121(2) 0.0575(15) 0.0435(12) -0.0116(11) -0.0103(12) -0.0421(14)
C3 0.0299(10) 0.0410(15) 0.0308(12) 0.0147(11) -0.0046(9) -0.0016(10)
C23 0.0302(10) 0.0326(13) 0.0300(11) -0.0050(10) 0.0082(8) -0.0020(9)
C25 0.0359(10) 0.0281(12) 0.0253(10) -0.0031(9) 0.0038(8) -0.0056(9)
C1 0.0290(10) 0.0370(13) 0.0236(10) 0.0067(10) -0.0030(8) -0.0065(9)
C21 0.0291(9) 0.0229(11) 0.0300(11) -0.0079(9) 0.0047(8) 0.0003(9)
C16 0.0324(10) 0.0271(12) 0.0346(12) -0.0046(10) 0.0002(9) 0.0033(9)
C20 0.0282(10) 0.0379(14) 0.0380(12) -0.0046(11) 0.0066(9) 0.0006(10)
C13 0.0456(13) 0.0625(19) 0.0197(11) -0.0035(12) -0.0033(9) 0.0092(12)
C15 0.0435(12) 0.0308(13) 0.0249(11) -0.0009(10) -0.0015(9) 0.0021(10)
C29 0.0445(13) 0.0500(18) 0.0490(16) 0.0127(14) 0.0032(11) 0.0046(12)
C11 0.0461(12) 0.0309(13) 0.0248(11) -0.0030(10) -0.0024(9) 0.0015(10)
C18 0.0346(11) 0.0357(14) 0.0449(14) -0.0011(12) -0.0053(10) 0.0084(10)
C14 0.0501(14) 0.0459(16) 0.0270(12) 0.0084(11) -0.0041(10) 0.0072(12)
C12 0.0592(15) 0.0461(17) 0.0273(12) -0.0128(12) -0.0061(11) 0.0015(13)
C26 0.0385(12) 0.0565(18) 0.0340(13) 0.0066(12) 0.0083(10) -0.0011(12)
C2 0.0435(12) 0.0509(17) 0.0240(11) -0.0003(11) -0.0084(9) -0.0009(12)
C19 0.0264(10) 0.0440(15) 0.0519(15) -0.0050(12) 0.0041(10) 0.0041(10)
C17 0.0389(12) 0.0541(18) 0.0371(13) 0.0117(13) 0.0026(10) 0.0121(12)
C28 0.0580(16) 0.060(2) 0.0398(15) 0.0224(14) 0.0001(12) -0.0033(14)
C30 0.0400(12) 0.0385(15) 0.0360(12) 0.0036(11) 0.0085(10) 0.0004(11)
C27 0.0509(15) 0.074(2) 0.0369(14) 0.0168(15) 0.0131(11) -0.0024(15)

loop_
_atom_type_symbol
_atom_type_description
_atom_type_scat_dispersion_real
_atom_type_scat_dispersion_imag
_atom_type_scat_source
C C 0.0033 0.0016 'International Tables Vol C Tables 4.2.6.8 and 6.1.1.4'
H H 0.0000 0.0000 'International Tables Vol C Tables 4.2.6.8 and 6.1.1.4'
N N 0.0061 0.0033 'International Tables Vol C Tables 4.2.6.8 and 6.1.1.4'
O O 0.0106 0.0060 'International Tables Vol C Tables 4.2.6.8 and 6.1.1.4'
Ni Ni 0.3393 1.1124 'International Tables Vol C Tables 4.2.6.8 and 6.1.1.4'

loop_
_geom_angle_atom_site_label_1
_geom_angle_atom_site_label_2
_geom_angle_atom_site_label_3
_geom_angle
_geom_angle_site_symmetry_1
_geom_angle_site_symmetry_3
_geom_angle_publ_flag
N2 Ni1 N1 79.63(7) . . ?
N2 Ni1 N6 88.56(7) . . ?
N6 Ni1 N1 118.40(7) . . ?
N7 Ni1 N2 137.50(8) . . ?
N7 Ni1 N1 115.46(8) . . ?
N7 Ni1 N6 113.46(8) . . ?
N3 Ni2 N5 91.08(7) . . ?
N3 Ni2 N4 128.20(7) . . ?
N5 Ni2 N4 80.10(7) . . ?
N8 Ni2 N3 100.93(8) . . ?
N8 Ni2 N5 143.45(8) . . ?
N8 Ni2 N4 116.26(8) . . ?
N3 N2 Ni1 134.20(14) . . ?
C7 N2 Ni1 116.66(13) . . ?
C7 N2 N3 108.98(16) . . ?
C6 N1 Ni1 113.80(13) . . ?
C6 N1 C1 118.26(19) . . ?
C1 N1 Ni1 127.55(16) . . ?
N2 N3 Ni2 110.16(12) . . ?
N2 N3 C9 107.54(16) . . ?
C9 N3 Ni2 141.88(13) . . ?
N6 N5 Ni2 135.13(13) . . ?
C22 N5 Ni2 115.98(14) . . ?
C22 N5 N6 108.52(17) . . ?
N5 N6 Ni1 108.37(12) . . ?
N5 N6 C24 107.96(16) . . ?
C24 N6 Ni1 143.51(15) . . ?
C21 N4 Ni2 113.24(14) . . ?
C16 N4 Ni2 127.61(15) . . ?
C16 N4 C21 118.83(18) . . ?
O2 N8 Ni2 148.47(17) . . ?
O1 N7 Ni1 165.72(19) . . ?
N3 C9 C8 109.64(16) . . ?
N3 C9 C10 123.36(18) . . ?
C8 C9 C10 126.88(18) . . ?
N5 C22 C23 109.70(18) . . ?
N5 C22 C21 115.61(19) . . ?
C23 C22 C21 134.68(19) . . ?
C9 C8 H8 127.9 . . ?
C9 C8 C7 104.22(18) . . ?
C7 C8 H8 127.9 . . ?
N2 C7 C8 109.62(17) . . ?
N2 C7 C6 115.64(18) . . ?
C8 C7 C6 134.73(19) . . ?
C15 C10 C9 121.33(19) . . ?
C15 C10 C11 118.81(19) . . ?
C11 C10 C9 119.8(2) . . ?
C6 C5 H5 120.8 . . ?
C4 C5 H5 120.8 . . ?
C4 C5 C6 118.4(2) . . ?
N1 C6 C7 114.13(18) . . ?
N1 C6 C5 122.74(18) . . ?
C5 C6 C7 123.09(19) . . ?
N6 C24 C23 108.83(19) . . ?
N6 C24 C25 122.90(18) . . ?
C23 C24 C25 128.23(19) . . ?
C5 C4 H4 120.3 . . ?
C3 C4 C5 119.3(2) . . ?
C3 C4 H4 120.3 . . ?
C4 C3 H3 119.9 . . ?
C4 C3 C1 120.2(2) . . ?
C1 C3 H3 119.9 . . ?
C22 C23 C24 104.98(18) . . ?
C22 C23 H23 127.5 . . ?
C24 C23 H23 127.5 . . ?
C26 C25 C24 119.7(2) . . ?
C30 C25 C24 122.43(19) . . ?
C30 C25 C26 117.9(2) . . ?
N1 C1 C3 121.0(2) . . ?
N1 C1 C2 117.6(2) . . ?
C3 C1 C2 121.29(19) . . ?
N4 C21 C22 114.85(18) . . ?
N4 C21 C20 122.2(2) . . ?
C20 C21 C22 123.0(2) . . ?
N4 C16 C18 120.9(2) . . ?
N4 C16 C17 118.30(19) . . ?
C18 C16 C17 120.8(2) . . ?
C21 C20 H20 120.8 . . ?
C19 C20 C21 118.5(2) . . ?
C19 C20 H20 120.8 . . ?
C14 C13 H13 120.2 . . ?
C14 C13 C12 119.6(2) . . ?
C12 C13 H13 120.2 . . ?
C10 C15 H15 119.9 . . ?
C10 C15 C14 120.3(2) . . ?
C14 C15 H15 119.9 . . ?
C28 C29 H29 119.9 . . ?
C30 C29 H29 119.9 . . ?
C30 C29 C28 120.1(3) . . ?
C10 C11 H11 119.8 . . ?
C10 C11 C12 120.4(2) . . ?
C12 C11 H11 119.8 . . ?
C16 C18 H18 120.0 . . ?
C19 C18 C16 120.0(2) . . ?
C19 C18 H18 120.0 . . ?
C13 C14 C15 120.5(2) . . ?
C13 C14 H14 119.7 . . ?
C15 C14 H14 119.7 . . ?
C13 C12 C11 120.4(2) . . ?
C13 C12 H12 119.8 . . ?
C11 C12 H12 119.8 . . ?
C25 C26 H26 119.8 . . ?
C27 C26 C25 120.4(2) . . ?
C27 C26 H26 119.8 . . ?
C1 C2 H2A 109.5 . . ?
C1 C2 H2B 109.5 . . ?
C1 C2 H2C 109.5 . . ?
H2A C2 H2B 109.5 . . ?
H2A C2 H2C 109.5 . . ?
H2B C2 H2C 109.5 . . ?
C20 C19 H19 120.2 . . ?
C18 C19 C20 119.5(2) . . ?
C18 C19 H19 120.2 . . ?
C16 C17 H17A 109.5 . . ?
C16 C17 H17B 109.5 . . ?
C16 C17 H17C 109.5 . . ?
H17A C17 H17B 109.5 . . ?
H17A C17 H17C 109.5 . . ?
H17B C17 H17C 109.5 . . ?
C29 C28 H28 120.6 . . ?
C27 C28 C29 118.9(2) . . ?
C27 C28 H28 120.6 . . ?
C25 C30 H30 119.2 . . ?
C29 C30 C25 121.6(2) . . ?
C29 C30 H30 119.2 . . ?
C26 C27 H27 119.4 . . ?
C28 C27 C26 121.2(2) . . ?
C28 C27 H27 119.4 . . ?

loop_
_geom_bond_atom_site_label_1
_geom_bond_atom_site_label_2
_geom_bond_distance
_geom_bond_site_symmetry_2
_geom_bond_publ_flag
Ni1 N2 1.9840(16) . ?
Ni1 N1 2.0737(18) . ?
Ni1 N6 2.0040(17) . ?
Ni1 N7 1.6470(19) . ?
Ni2 N3 1.9867(18) . ?
Ni2 N5 1.9896(18) . ?
Ni2 N4 2.0668(17) . ?
Ni2 N8 1.6722(19) . ?
O2 N8 1.186(2) . ?
N2 N3 1.352(2) . ?
N2 C7 1.339(3) . ?
N1 C6 1.357(3) . ?
N1 C1 1.358(2) . ?
N3 C9 1.357(3) . ?
N5 N6 1.358(2) . ?
N5 C22 1.345(3) . ?
N6 C24 1.362(3) . ?
N4 C21 1.361(3) . ?
N4 C16 1.354(3) . ?
N7 O1 1.164(3) . ?
C9 C8 1.392(3) . ?
C9 C10 1.479(3) . ?
C22 C23 1.385(3) . ?
C22 C21 1.455(3) . ?
C8 H8 0.9500 . ?
C8 C7 1.392(3) . ?
C7 C6 1.463(3) . ?
C10 C15 1.386(3) . ?
C10 C11 1.387(3) . ?
C5 H5 0.9500 . ?
C5 C6 1.384(3) . ?
C5 C4 1.383(3) . ?
C24 C23 1.396(3) . ?
C24 C25 1.468(3) . ?
C4 H4 0.9500 . ?
C4 C3 1.376(3) . ?
C3 H3 0.9500 . ?
C3 C1 1.385(3) . ?
C23 H23 0.9500 . ?
C25 C26 1.399(3) . ?
C25 C30 1.384(3) . ?
C1 C2 1.502(3) . ?
C21 C20 1.389(3) . ?
C16 C18 1.393(3) . ?
C16 C17 1.498(3) . ?
C20 H20 0.9500 . ?
C20 C19 1.384(3) . ?
C13 H13 0.9500 . ?
C13 C14 1.373(4) . ?
C13 C12 1.373(4) . ?
C15 H15 0.9500 . ?
C15 C14 1.395(3) . ?
C29 H29 0.9500 . ?
C29 C28 1.393(4) . ?
C29 C30 1.382(3) . ?
C11 H11 0.9500 . ?
C11 C12 1.393(3) . ?
C18 H18 0.9500 . ?
C18 C19 1.375(4) . ?
C14 H14 0.9500 . ?
C12 H12 0.9500 . ?
C26 H26 0.9500 . ?
C26 C27 1.387(4) . ?
C2 H2A 0.9800 . ?
C2 H2B 0.9800 . ?
C2 H2C 0.9800 . ?
C19 H19 0.9500 . ?
C17 H17A 0.9800 . ?
C17 H17B 0.9800 . ?
C17 H17C 0.9800 . ?
C28 H28 0.9500 . ?
C28 C27 1.373(4) . ?
C30 H30 0.9500 . ?
C27 H27 0.9500 . ?

loop_
_geom_hbond_atom_site_label_D
_geom_hbond_atom_site_label_H
_geom_hbond_atom_site_label_A
_geom_hbond_distance_DH
_geom_hbond_distance_HA
_geom_hbond_distance_DA
_geom_hbond_angle_DHA
_geom_hbond_site_symmetry_A
_geom_hbond_publ_flag
C8 H8 O2 0.95 2.55 3.280(3) 133.9 1_545 yes

loop_
_geom_torsion_atom_site_label_1
_geom_torsion_atom_site_label_2
_geom_torsion_atom_site_label_3
_geom_torsion_atom_site_label_4
_geom_torsion
_geom_torsion_site_symmetry_1
_geom_torsion_site_symmetry_2
_geom_torsion_site_symmetry_3
_geom_torsion_site_symmetry_4
_geom_torsion_publ_flag
Ni1 N2 N3 Ni2 -1.9(2) . . . . ?
Ni1 N2 N3 C9 -176.11(14) . . . . ?
Ni1 N2 C7 C8 176.79(13) . . . . ?
Ni1 N2 C7 C6 -4.1(2) . . . . ?
Ni1 N1 C6 C7 -1.9(2) . . . . ?
Ni1 N1 C6 C5 175.92(16) . . . . ?
Ni1 N1 C1 C3 -173.88(16) . . . . ?
Ni1 N1 C1 C2 3.9(3) . . . . ?
Ni1 N6 C24 C23 174.86(19) . . . . ?
Ni1 N6 C24 C25 -7.0(4) . . . . ?
Ni2 N3 C9 C8 -170.22(17) . . . . ?
Ni2 N3 C9 C10 13.5(3) . . . . ?
Ni2 N5 N6 Ni1 10.5(2) . . . . ?
Ni2 N5 N6 C24 -172.91(16) . . . . ?
Ni2 N5 C22 C23 174.41(15) . . . . ?
Ni2 N5 C22 C21 -5.1(2) . . . . ?
Ni2 N4 C21 C22 -2.7(2) . . . . ?
Ni2 N4 C21 C20 176.02(17) . . . . ?
Ni2 N4 C16 C18 -172.74(17) . . . . ?
Ni2 N4 C16 C17 7.3(3) . . . . ?
N2 Ni1 N7 O1 -177.0(8) . . . . ?
N2 N3 C9 C8 0.9(2) . . . . ?
N2 N3 C9 C10 -175.40(17) . . . . ?
N2 C7 C6 N1 3.9(3) . . . . ?
N2 C7 C6 C5 -173.87(18) . . . . ?
N1 Ni1 N7 O1 -74.1(9) . . . . ?
N3 Ni2 N8 O2 38.1(3) . . . . ?
N3 N2 C7 C8 0.7(2) . . . . ?
N3 N2 C7 C6 179.77(16) . . . . ?
N3 C9 C8 C7 -0.5(2) . . . . ?
N3 C9 C10 C15 35.9(3) . . . . ?
N3 C9 C10 C11 -147.7(2) . . . . ?
N5 Ni2 N8 O2 145.1(3) . . . . ?
N5 N6 C24 C23 0.4(2) . . . . ?
N5 N6 C24 C25 178.47(19) . . . . ?
N5 C22 C23 C24 -0.1(2) . . . . ?
N5 C22 C21 N4 5.2(3) . . . . ?
N5 C22 C21 C20 -173.5(2) . . . . ?
N6 Ni1 N7 O1 67.3(9) . . . . ?
N6 N5 C22 C23 0.3(2) . . . . ?
N6 N5 C22 C21 -179.27(18) . . . . ?
N6 C24 C23 C22 -0.2(3) . . . . ?
N6 C24 C25 C26 158.5(2) . . . . ?
N6 C24 C25 C30 -22.3(3) . . . . ?
N4 Ni2 N8 O2 -104.8(3) . . . . ?
N4 C21 C20 C19 -2.5(3) . . . . ?
N4 C16 C18 C19 -2.1(4) . . . . ?
C9 C8 C7 N2 -0.1(2) . . . . ?
C9 C8 C7 C6 -179.0(2) . . . . ?
C9 C10 C15 C14 176.4(2) . . . . ?
C9 C10 C11 C12 -176.5(2) . . . . ?
C22 N5 N6 Ni1 -176.95(14) . . . . ?
C22 N5 N6 C24 -0.4(2) . . . . ?
C22 C21 C20 C19 176.1(2) . . . . ?
C8 C9 C10 C15 -139.8(2) . . . . ?
C8 C9 C10 C11 36.7(3) . . . . ?
C8 C7 C6 N1 -177.3(2) . . . . ?
C8 C7 C6 C5 4.9(4) . . . . ?
C7 N2 N3 Ni2 173.20(12) . . . . ?
C7 N2 N3 C9 -1.0(2) . . . . ?
C10 C9 C8 C7 175.67(18) . . . . ?
C10 C15 C14 C13 0.4(4) . . . . ?
C10 C11 C12 C13 -0.2(4) . . . . ?
C5 C4 C3 C1 1.0(3) . . . . ?
C6 N1 C1 C3 -1.5(3) . . . . ?
C6 N1 C1 C2 176.24(19) . . . . ?
C6 C5 C4 C3 -0.1(3) . . . . ?
C24 C25 C26 C27 178.9(2) . . . . ?
C24 C25 C30 C29 -179.3(2) . . . . ?
C4 C5 C6 N1 -1.7(3) . . . . ?
C4 C5 C6 C7 175.86(19) . . . . ?
C4 C3 C1 N1 -0.2(3) . . . . ?
C4 C3 C1 C2 -177.9(2) . . . . ?
C23 C22 C21 N4 -174.3(2) . . . . ?
C23 C22 C21 C20 7.0(4) . . . . ?
C23 C24 C25 C26 -23.8(4) . . . . ?
C23 C24 C25 C30 155.4(2) . . . . ?
C25 C24 C23 C22 -178.2(2) . . . . ?
C25 C26 C27 C28 1.2(5) . . . . ?
C1 N1 C6 C7 -175.29(18) . . . . ?
C1 N1 C6 C5 2.5(3) . . . . ?
C21 N4 C16 C18 0.2(3) . . . . ?
C21 N4 C16 C17 -179.7(2) . . . . ?
C21 C22 C23 C24 179.4(2) . . . . ?
C21 C20 C19 C18 0.6(4) . . . . ?
C16 N4 C21 C22 -176.64(19) . . . . ?
C16 N4 C21 C20 2.1(3) . . . . ?
C16 C18 C19 C20 1.6(4) . . . . ?
C15 C10 C11 C12 0.0(3) . . . . ?
C29 C28 C27 C26 -1.6(5) . . . . ?
C11 C10 C15 C14 -0.1(3) . . . . ?
C14 C13 C12 C11 0.5(4) . . . . ?
C12 C13 C14 C15 -0.6(4) . . . . ?
C26 C25 C30 C29 -0.1(4) . . . . ?
C17 C16 C18 C19 177.9(2) . . . . ?
C28 C29 C30 C25 -0.3(4) . . . . ?
C30 C25 C26 C27 -0.3(4) . . . . ?
C30 C29 C28 C27 1.1(5) . . . . ?
